data_4086958
loop_
_publ_author_name
'Reed, Blake R.'
'Yousif, Maryam'
'Lord, Richard L.'
'McKinnon, Meaghan'
'Rochford, Jonathan'
'Groysman, Stanislav'

_publ_section_title
;
 Coordination Chemistry and Reactivity of Bis(aldimino)pyridine Nickel
 Complexes in Four Different Oxidation States
;
_journal_issue 3
_journal_name_full Organometallics
_journal_page_first 582
_journal_paper_doi 10.1021/acs.organomet.6b00793
_journal_volume 36
_journal_year 2017
_chemical_formula_sum 'C29 H25 Br2 F6 N7 Ni'
_chemical_formula_weight 804.09
_chemical_name_systematic
; 
 ? 
;
_space_group_IT_number 14
_symmetry_cell_setting monoclinic
_symmetry_space_group_name_Hall '-P 2ybc'
_symmetry_space_group_name_H-M 'P 1 21/c 1'
_atom_sites_solution_hydrogens geom
_atom_sites_solution_primary direct
_atom_sites_solution_secondary difmap
_audit_creation_method SHELXL-97
_cell_angle_alpha 90.00
_cell_angle_beta 97.848(4)
_cell_angle_gamma 90.00
_cell_formula_units_Z 4
_cell_length_a 8.5042(6)
_cell_length_b 22.0689(16)
_cell_length_c 17.5355(12)
_cell_measurement_reflns_used 6270
_cell_measurement_temperature 100(2)
_cell_measurement_theta_max 25.84
_cell_measurement_theta_min 1.49
_cell_volume 3260.2(4)
_computing_structure_refinement 'SHELXL-97 (Sheldrick, 1997)'
_computing_structure_solution 'SHELXS-97 (Sheldrick, 1990)'
_diffrn_ambient_temperature 100(2)
_diffrn_measured_fraction_theta_full 0.996
_diffrn_measured_fraction_theta_max 0.996
_diffrn_measurement_device_type 'Bruker Apex2'
_diffrn_radiation_monochromator graphite
_diffrn_radiation_source 'fine-focus sealed tube'
_diffrn_radiation_type MoK\a
_diffrn_radiation_wavelength 0.71073
_diffrn_reflns_av_R_equivalents 0.1012
_diffrn_reflns_av_sigmaI/netI 0.0823
_diffrn_reflns_limit_h_max 9
_diffrn_reflns_limit_h_min -10
_diffrn_reflns_limit_k_max 27
_diffrn_reflns_limit_k_min -27
_diffrn_reflns_limit_l_max 21
_diffrn_reflns_limit_l_min -18
_diffrn_reflns_number 49507
_diffrn_reflns_theta_full 25.84
_diffrn_reflns_theta_max 25.84
_diffrn_reflns_theta_min 1.49
_exptl_absorpt_coefficient_mu 3.112
_exptl_absorpt_correction_T_max 0.8599
_exptl_absorpt_correction_T_min 0.5749
_exptl_absorpt_correction_type empirical
_exptl_absorpt_process_details SADABS
_exptl_crystal_colour orange
_exptl_crystal_density_diffrn 1.638
_exptl_crystal_density_method 'not measured'
_exptl_crystal_description prisms
_exptl_crystal_F_000 1600
_exptl_crystal_size_max 0.20
_exptl_crystal_size_mid 0.10
_exptl_crystal_size_min 0.05
_refine_diff_density_max 0.719
_refine_diff_density_min -0.546
_refine_diff_density_rms 0.098
_refine_ls_extinction_method none
_refine_ls_goodness_of_fit_ref 0.915
_refine_ls_hydrogen_treatment mixed
_refine_ls_matrix_type full
_refine_ls_number_parameters 410
_refine_ls_number_reflns 6270
_refine_ls_number_restraints 0
_refine_ls_restrained_S_all 0.915
_refine_ls_R_factor_all 0.0645
_refine_ls_R_factor_gt 0.0342
_refine_ls_shift/su_max 0.002
_refine_ls_shift/su_mean 0.000
_refine_ls_structure_factor_coef Fsqd
_refine_ls_weighting_details 'calc w=1/[\s^2^(Fo^2^)+(0.0276P)^2^+0.0000P] where P=(Fo^2^+2Fc^2^)/3'
_refine_ls_weighting_scheme calc
_refine_ls_wR_factor_gt 0.0641
_refine_ls_wR_factor_ref 0.0688
_reflns_number_gt 4259
_reflns_number_total 6270
_reflns_threshold_expression >2sigma(I)
_cod_data_source_file om6b00793_si_001.cif
_cod_data_source_block sg625_0m_compound_1dBr2NCMe
_cod_depositor_comments 'Adding full bibliography for 4086958--4086964.cif.'
_cod_original_sg_symbol_H-M P21/c
_cod_database_code 4086958

loop_
_symmetry_equiv_pos_as_xyz
'x, y, z'
'-x, y+1/2, -z+1/2'
'-x, -y, -z'
'x, -y-1/2, z-1/2'

loop_
_atom_site_label
_atom_site_type_symbol
_atom_site_fract_x
_atom_site_fract_y
_atom_site_fract_z
_atom_site_U_iso_or_equiv
_atom_site_adp_type
_atom_site_occupancy
_atom_site_symmetry_multiplicity
_atom_site_calc_flag
_atom_site_refinement_flags
Br1 Br 0.14971(4) 0.608915(15) 0.436807(18) 0.01767(10) Uani 1 1 d .
Br2 Br -0.00840(4) 0.712081(15) 0.676074(18) 0.01888(10) Uani 1 1 d .
Ni1 Ni 0.07457(4) 0.662007(19) 0.55677(2) 0.01303(11) Uani 1 1 d .
F1 F 0.1389(2) 0.96992(9) 0.32461(11) 0.0347(5) Uani 1 1 d .
F2 F 0.0833(3) 1.00403(9) 0.43118(12) 0.0424(6) Uani 1 1 d .
F3 F 0.3138(2) 0.96795(10) 0.42392(13) 0.0449(6) Uani 1 1 d .
F4 F 0.7088(3) 0.43133(11) 0.77565(15) 0.0650(8) Uani 1 1 d .
F5 F 0.6986(3) 0.50057(12) 0.85774(13) 0.0601(8) Uani 1 1 d .
F6 F 0.8044(3) 0.51701(13) 0.75829(15) 0.0713(9) Uani 1 1 d .
N1 N 0.1054(3) 0.57750(11) 0.61862(13) 0.0133(6) Uani 1 1 d .
N2 N -0.1385(3) 0.62494(11) 0.53624(14) 0.0124(6) Uani 1 1 d .
C50 C -0.3174(4) 0.54813(15) 0.56217(17) 0.0158(8) Uani 1 1 d .
H1 H -0.3365 0.5106 0.5859 0.019 Uiso 1 1 calc R
N4 N -0.0565(3) 0.72914(11) 0.48749(14) 0.0143(6) Uani 1 1 d .
N5 N 0.2932(3) 0.69850(12) 0.58220(15) 0.0193(7) Uani 1 1 d .
N6 N 0.4594(6) 0.3763(3) 0.8863(3) 0.110(2) Uani 1 1 d .
N7 N 0.2881(4) 0.32721(14) 0.69553(17) 0.0322(8) Uani 1 1 d .
N8 N 0.5302(5) 0.29625(19) 0.1379(3) 0.0720(13) Uani 1 1 d .
C1 C -0.0230(4) 0.54596(15) 0.61304(17) 0.0154(8) Uani 1 1 d .
H9 H -0.0253 0.5072 0.6364 0.018 Uiso 1 1 calc R
C2 C -0.1662(4) 0.57254(14) 0.56888(17) 0.0137(7) Uani 1 1 d .
C3 C -0.2562(3) 0.65590(14) 0.49409(17) 0.0119(7) Uani 1 1 d .
C4 C -0.4090(4) 0.63372(15) 0.48441(17) 0.0155(8) Uani 1 1 d .
H3 H -0.4917 0.6551 0.4538 0.019 Uiso 1 1 calc R
C5 C -0.4405(4) 0.58009(15) 0.51965(18) 0.0170(8) Uani 1 1 d .
H2 H -0.5460 0.5650 0.5149 0.020 Uiso 1 1 calc R
C6 C -0.2013(4) 0.71394(14) 0.46666(17) 0.0136(7) Uani 1 1 d .
H8 H -0.2712 0.7395 0.4343 0.016 Uiso 1 1 calc R
C7 C -0.0015(3) 0.78644(14) 0.46277(18) 0.0141(8) Uani 1 1 d .
C8 C -0.0339(4) 0.80543(15) 0.38690(19) 0.0185(8) Uani 1 1 d .
H7 H -0.0927 0.7802 0.3494 0.022 Uiso 1 1 calc R
C9 C 0.0200(4) 0.86102(15) 0.36638(19) 0.0219(8) Uani 1 1 d .
H6 H -0.0003 0.8739 0.3143 0.026 Uiso 1 1 calc R
C10 C 0.1033(4) 0.89823(15) 0.42083(19) 0.0186(8) Uani 1 1 d .
C11 C 0.1380(4) 0.87876(15) 0.49697(19) 0.0198(8) Uani 1 1 d .
H5 H 0.1968 0.9040 0.5344 0.024 Uiso 1 1 calc R
C12 C 0.0865(4) 0.82268(15) 0.51757(19) 0.0191(8) Uani 1 1 d .
H4 H 0.1112 0.8088 0.5691 0.023 Uiso 1 1 calc R
C13 C 0.1588(4) 0.95899(16) 0.4001(2) 0.0252(9) Uani 1 1 d .
C14 C 0.2473(3) 0.55316(14) 0.66046(17) 0.0133(7) Uani 1 1 d .
C15 C 0.3397(4) 0.59105(15) 0.71185(18) 0.0192(8) Uani 1 1 d .
H13 H 0.3073 0.6316 0.7190 0.023 Uiso 1 1 calc R
C16 C 0.4789(4) 0.56933(16) 0.75249(18) 0.0218(8) Uani 1 1 d .
H12 H 0.5419 0.5949 0.7881 0.026 Uiso 1 1 calc R
C17 C 0.5267(4) 0.51071(16) 0.74155(18) 0.0178(8) Uani 1 1 d .
C18 C 0.4353(4) 0.47280(15) 0.69095(18) 0.0197(8) Uani 1 1 d .
H11 H 0.4682 0.4323 0.6841 0.024 Uiso 1 1 calc R
C19 C 0.2945(4) 0.49420(15) 0.64996(18) 0.0172(8) Uani 1 1 d .
H10 H 0.2312 0.4684 0.6149 0.021 Uiso 1 1 calc R
C20 C 0.6809(4) 0.48989(18) 0.7841(2) 0.0288(9) Uani 1 1 d .
C21 C 0.4152(4) 0.71342(17) 0.6096(2) 0.0299(10) Uani 1 1 d .
C22 C 0.5734(4) 0.7293(2) 0.6479(2) 0.0577(14) Uani 1 1 d .
H14 H 0.5652 0.7457 0.6991 0.087 Uiso 1 1 calc R
H16 H 0.6206 0.7598 0.6173 0.087 Uiso 1 1 calc R
H15 H 0.6405 0.6930 0.6529 0.087 Uiso 1 1 calc R
C23 C 0.3457(5) 0.3981(2) 1.0144(3) 0.0638(14) Uani 1 1 d .
H19 H 0.2295 0.3970 1.0050 0.096 Uiso 1 1 calc R
H18 H 0.3808 0.4382 1.0339 0.096 Uiso 1 1 calc R
H17 H 0.3843 0.3672 1.0526 0.096 Uiso 1 1 calc R
C24 C 0.4095(6) 0.3860(2) 0.9425(3) 0.0620(14) Uani 1 1 d .
C25 C 0.0794(4) 0.37736(16) 0.7701(2) 0.0300(9) Uani 1 1 d .
H20 H -0.0149 0.3879 0.7339 0.045 Uiso 1 1 calc R
H22 H 0.1242 0.4142 0.7958 0.045 Uiso 1 1 calc R
H21 H 0.0497 0.3490 0.8086 0.045 Uiso 1 1 calc R
C26 C 0.1968(4) 0.34931(16) 0.72840(19) 0.0214(8) Uani 1 1 d .
C27 C 0.6796(4) 0.2069(2) 0.2075(2) 0.0490(13) Uani 1 1 d .
H25 H 0.7656 0.2224 0.2455 0.073 Uiso 1 1 calc R
H23 H 0.7242 0.1811 0.1704 0.073 Uiso 1 1 calc R
H24 H 0.6057 0.1832 0.2338 0.073 Uiso 1 1 calc R
C28 C 0.5977(5) 0.2562(2) 0.1684(3) 0.0444(12) Uani 1 1 d .

loop_
_atom_site_aniso_label
_atom_site_aniso_U_11
_atom_site_aniso_U_22
_atom_site_aniso_U_33
_atom_site_aniso_U_23
_atom_site_aniso_U_13
_atom_site_aniso_U_12
Br1 0.01482(18) 0.0202(2) 0.01798(19) -0.00188(15) 0.00203(14) 0.00106(15)
Br2 0.01922(19) 0.0213(2) 0.01597(19) -0.00238(15) 0.00168(14) 0.00012(15)
Ni1 0.0100(2) 0.0135(2) 0.0150(2) 0.00029(18) -0.00048(17) -0.00114(18)
F1 0.0484(14) 0.0273(13) 0.0301(13) 0.0069(10) 0.0118(10) -0.0053(10)
F2 0.0595(15) 0.0188(12) 0.0553(15) -0.0047(11) 0.0311(12) -0.0017(11)
F3 0.0296(13) 0.0365(14) 0.0656(16) 0.0138(12) -0.0046(11) -0.0156(11)
F4 0.0434(15) 0.0503(18) 0.090(2) -0.0179(15) -0.0313(14) 0.0252(13)
F5 0.0500(16) 0.092(2) 0.0329(15) -0.0068(13) -0.0155(12) 0.0381(14)
F6 0.0178(13) 0.112(2) 0.0815(19) 0.0416(17) -0.0029(13) -0.0021(14)
N1 0.0121(15) 0.0160(16) 0.0115(15) -0.0018(12) -0.0001(11) -0.0005(12)
N2 0.0136(15) 0.0117(16) 0.0118(15) -0.0019(12) 0.0015(12) -0.0023(12)
C50 0.0145(18) 0.0127(19) 0.0202(19) -0.0015(15) 0.0026(15) -0.0004(15)
N4 0.0139(15) 0.0156(16) 0.0135(15) -0.0040(12) 0.0017(12) 0.0001(12)
N5 0.0160(17) 0.0198(18) 0.0223(17) -0.0054(13) 0.0035(13) -0.0017(13)
N6 0.085(4) 0.173(6) 0.072(4) -0.033(4) 0.005(3) -0.019(4)
N7 0.0300(19) 0.034(2) 0.032(2) -0.0036(16) 0.0035(16) -0.0024(16)
N8 0.057(3) 0.040(3) 0.110(4) 0.003(3) -0.021(3) -0.010(2)
C1 0.0161(18) 0.014(2) 0.0158(18) 0.0013(15) 0.0021(14) 0.0004(15)
C2 0.0125(18) 0.013(2) 0.0154(18) -0.0024(15) 0.0013(14) 0.0004(15)
C3 0.0125(18) 0.0115(19) 0.0114(18) -0.0005(15) 0.0008(14) 0.0036(15)
C4 0.0109(18) 0.021(2) 0.0137(18) -0.0040(16) -0.0011(14) 0.0017(15)
C5 0.0131(18) 0.019(2) 0.0189(19) -0.0080(16) 0.0030(15) -0.0056(15)
C6 0.0157(19) 0.0146(19) 0.0098(18) -0.0001(14) -0.0017(14) 0.0038(15)
C7 0.0138(18) 0.0088(19) 0.021(2) 0.0000(16) 0.0053(15) 0.0016(15)
C8 0.0202(19) 0.016(2) 0.019(2) -0.0018(16) 0.0017(15) -0.0004(15)
C9 0.029(2) 0.022(2) 0.014(2) 0.0034(17) 0.0033(16) 0.0010(17)
C10 0.0185(19) 0.014(2) 0.024(2) 0.0027(17) 0.0063(16) -0.0020(15)
C11 0.022(2) 0.017(2) 0.021(2) -0.0018(16) 0.0017(16) -0.0053(16)
C12 0.0189(19) 0.021(2) 0.0160(19) 0.0022(16) -0.0024(15) 0.0001(16)
C13 0.025(2) 0.020(2) 0.031(2) -0.0021(18) 0.0057(17) 0.0003(17)
C14 0.0122(18) 0.015(2) 0.0123(18) 0.0058(15) 0.0010(14) -0.0004(15)
C15 0.021(2) 0.013(2) 0.022(2) -0.0007(16) -0.0005(16) 0.0027(16)
C16 0.019(2) 0.028(2) 0.017(2) -0.0013(17) -0.0045(15) -0.0025(17)
C17 0.0132(18) 0.025(2) 0.0151(19) 0.0037(16) 0.0020(15) 0.0019(16)
C18 0.0178(19) 0.016(2) 0.026(2) 0.0012(17) 0.0041(16) 0.0031(16)
C19 0.0160(19) 0.017(2) 0.0176(19) -0.0007(15) 0.0006(15) -0.0028(15)
C20 0.025(2) 0.031(3) 0.030(3) 0.0008(19) -0.0015(18) 0.0082(18)
C21 0.019(2) 0.034(3) 0.039(2) -0.0177(19) 0.0112(18) -0.0035(18)
C22 0.025(2) 0.086(4) 0.061(3) -0.036(3) 0.001(2) -0.020(2)
C23 0.060(3) 0.065(4) 0.064(4) 0.019(3) 0.001(3) 0.002(3)
C24 0.053(3) 0.065(4) 0.063(4) -0.003(3) -0.009(3) -0.011(3)
C25 0.031(2) 0.025(2) 0.034(2) -0.0059(18) 0.0046(18) 0.0007(18)
C26 0.024(2) 0.019(2) 0.019(2) 0.0029(16) -0.0078(17) -0.0062(17)
C27 0.024(2) 0.060(3) 0.057(3) -0.030(3) -0.015(2) 0.016(2)
C28 0.028(3) 0.038(3) 0.063(3) -0.020(3) -0.007(2) -0.011(2)

loop_
_atom_type_symbol
_atom_type_description
_atom_type_scat_dispersion_real
_atom_type_scat_dispersion_imag
_atom_type_scat_source
C C 0.0033 0.0016 'International Tables Vol C Tables 4.2.6.8 and 6.1.1.4'
H H 0.0000 0.0000 'International Tables Vol C Tables 4.2.6.8 and 6.1.1.4'
N N 0.0061 0.0033 'International Tables Vol C Tables 4.2.6.8 and 6.1.1.4'
F F 0.0171 0.0103 'International Tables Vol C Tables 4.2.6.8 and 6.1.1.4'
Ni Ni 0.3393 1.1124 'International Tables Vol C Tables 4.2.6.8 and 6.1.1.4'
Br Br -0.2901 2.4595 'International Tables Vol C Tables 4.2.6.8 and 6.1.1.4'

loop_
_geom_angle_atom_site_label_1
_geom_angle_atom_site_label_2
_geom_angle_atom_site_label_3
_geom_angle
N2 Ni1 N5 177.64(11)
N2 Ni1 N4 77.81(10)
N5 Ni1 N4 104.04(10)
N2 Ni1 N1 77.23(10)
N5 Ni1 N1 100.90(10)
N4 Ni1 N1 155.02(10)
N2 Ni1 Br2 88.81(7)
N5 Ni1 Br2 89.75(7)
N4 Ni1 Br2 89.12(6)
N1 Ni1 Br2 89.45(6)
N2 Ni1 Br1 89.22(7)
N5 Ni1 Br1 92.19(7)
N4 Ni1 Br1 91.12(6)
N1 Ni1 Br1 89.46(6)
Br2 Ni1 Br1 177.92(2)
C1 N1 C14 119.0(3)
C1 N1 Ni1 112.7(2)
C14 N1 Ni1 128.29(19)
C2 N2 C3 121.1(3)
C2 N2 Ni1 119.7(2)
C3 N2 Ni1 119.0(2)
C2 C50 C5 118.1(3)
C2 C50 H1 121.0
C5 C50 H1 121.0
C6 N4 C7 119.0(3)
C6 N4 Ni1 112.8(2)
C7 N4 Ni1 128.2(2)
C21 N5 Ni1 166.8(3)
N1 C1 C2 117.2(3)
N1 C1 H9 121.4
C2 C1 H9 121.4
N2 C2 C50 121.4(3)
N2 C2 C1 113.0(3)
C50 C2 C1 125.6(3)
N2 C3 C4 120.4(3)
N2 C3 C6 112.1(3)
C4 C3 C6 127.4(3)
C3 C4 C5 119.2(3)
C3 C4 H3 120.4
C5 C4 H3 120.4
C4 C5 C50 119.8(3)
C4 C5 H2 120.1
C50 C5 H2 120.1
N4 C6 C3 118.2(3)
N4 C6 H8 120.9
C3 C6 H8 120.9
C8 C7 C12 120.5(3)
C8 C7 N4 121.7(3)
C12 C7 N4 117.8(3)
C9 C8 C7 119.4(3)
C9 C8 H7 120.3
C7 C8 H7 120.3
C8 C9 C10 120.5(3)
C8 C9 H6 119.7
C10 C9 H6 119.7
C9 C10 C11 120.0(3)
C9 C10 C13 121.3(3)
C11 C10 C13 118.7(3)
C12 C11 C10 119.6(3)
C12 C11 H5 120.2
C10 C11 H5 120.2
C11 C12 C7 119.8(3)
C11 C12 H4 120.1
C7 C12 H4 120.1
F1 C13 F2 105.5(3)
F1 C13 F3 105.6(3)
F2 C13 F3 105.6(3)
F1 C13 C10 113.9(3)
F2 C13 C10 112.6(3)
F3 C13 C10 112.9(3)
C19 C14 C15 120.3(3)
C19 C14 N1 121.7(3)
C15 C14 N1 118.0(3)
C16 C15 C14 119.6(3)
C16 C15 H13 120.2
C14 C15 H13 120.2
C17 C16 C15 120.2(3)
C17 C16 H12 119.9
C15 C16 H12 119.9
C16 C17 C18 120.5(3)
C16 C17 C20 118.4(3)
C18 C17 C20 121.0(3)
C17 C18 C19 119.7(3)
C17 C18 H11 120.1
C19 C18 H11 120.1
C14 C19 C18 119.7(3)
C14 C19 H10 120.1
C18 C19 H10 120.1
F5 C20 F4 106.8(3)
F5 C20 F6 105.3(3)
F4 C20 F6 103.7(3)
F5 C20 C17 114.6(3)
F4 C20 C17 113.8(3)
F6 C20 C17 111.7(3)
N5 C21 C22 176.4(5)
C21 C22 H14 109.5
C21 C22 H16 109.5
H14 C22 H16 109.5
C21 C22 H15 109.5
H14 C22 H15 109.5
H16 C22 H15 109.5
C24 C23 H19 109.5
C24 C23 H18 109.5
H19 C23 H18 109.5
C24 C23 H17 109.5
H19 C23 H17 109.5
H18 C23 H17 109.5
N6 C24 C23 179.7(7)
C26 C25 H20 109.5
C26 C25 H22 109.5
H20 C25 H22 109.5
C26 C25 H21 109.5
H20 C25 H21 109.5
H22 C25 H21 109.5
N7 C26 C25 179.6(4)
C28 C27 H25 109.5
C28 C27 H23 109.5
H25 C27 H23 109.5
C28 C27 H24 109.5
H25 C27 H24 109.5
H23 C27 H24 109.5
N8 C28 C27 178.8(5)

loop_
_geom_bond_atom_site_label_1
_geom_bond_atom_site_label_2
_geom_bond_distance
Br1 Ni1 2.5639(5)
Br2 Ni1 2.5493(5)
Ni1 N2 1.976(2)
Ni1 N5 2.020(3)
Ni1 N4 2.132(3)
Ni1 N1 2.155(3)
F1 C13 1.333(4)
F2 C13 1.339(4)
F3 C13 1.342(4)
F4 C20 1.326(4)
F5 C20 1.301(4)
F6 C20 1.340(4)
N1 C1 1.287(4)
N1 C14 1.429(4)
N2 C2 1.326(4)
N2 C3 1.346(4)
C50 C2 1.384(4)
C50 C5 1.392(4)
C50 H1 0.9500
N4 C6 1.280(4)
N4 C7 1.435(4)
N5 C21 1.131(4)
N6 C24 1.145(6)
N7 C26 1.138(4)
N8 C28 1.145(5)
C1 C2 1.473(4)
C1 H9 0.9500
C3 C4 1.377(4)
C3 C6 1.467(4)
C4 C5 1.378(4)
C4 H3 0.9500
C5 H2 0.9500
C6 H8 0.9500
C7 C8 1.386(4)
C7 C12 1.388(4)
C8 C9 1.375(4)
C8 H7 0.9500
C9 C10 1.380(5)
C9 H6 0.9500
C10 C11 1.395(4)
C10 C13 1.483(5)
C11 C12 1.377(4)
C11 H5 0.9500
C12 H4 0.9500
C14 C19 1.381(4)
C14 C15 1.391(4)
C15 C16 1.382(4)
C15 H13 0.9500
C16 C17 1.377(5)
C16 H12 0.9500
C17 C18 1.380(5)
C17 C20 1.491(5)
C18 C19 1.392(4)
C18 H11 0.9500
C19 H10 0.9500
C21 C22 1.462(5)
C22 H14 0.9800
C22 H16 0.9800
C22 H15 0.9800
C23 C24 1.464(7)
C23 H19 0.9800
C23 H18 0.9800
C23 H17 0.9800
C25 C26 1.454(5)
C25 H20 0.9800
C25 H22 0.9800
C25 H21 0.9800
C27 C28 1.417(6)
C27 H25 0.9800
C27 H23 0.9800
C27 H24 0.9800

loop_
_geom_torsion_atom_site_label_1
_geom_torsion_atom_site_label_2
_geom_torsion_atom_site_label_3
_geom_torsion_atom_site_label_4
_geom_torsion
N2 Ni1 N1 C1 -0.6(2)
N5 Ni1 N1 C1 178.0(2)
N4 Ni1 N1 C1 1.6(4)
Br2 Ni1 N1 C1 88.4(2)
Br1 Ni1 N1 C1 -89.9(2)
N2 Ni1 N1 C14 177.0(3)
N5 Ni1 N1 C14 -4.5(3)
N4 Ni1 N1 C14 179.1(2)
Br2 Ni1 N1 C14 -94.1(2)
Br1 Ni1 N1 C14 87.6(2)
N5 Ni1 N2 C2 -34(3)
N4 Ni1 N2 C2 -176.0(2)
N1 Ni1 N2 C2 3.1(2)
Br2 Ni1 N2 C2 -86.6(2)
Br1 Ni1 N2 C2 92.7(2)
N5 Ni1 N2 C3 141(3)
N4 Ni1 N2 C3 -1.2(2)
N1 Ni1 N2 C3 177.9(2)
Br2 Ni1 N2 C3 88.2(2)
Br1 Ni1 N2 C3 -92.5(2)
N2 Ni1 N4 C6 -0.4(2)
N5 Ni1 N4 C6 -178.9(2)
N1 Ni1 N4 C6 -2.6(3)
Br2 Ni1 N4 C6 -89.4(2)
Br1 Ni1 N4 C6 88.5(2)
N2 Ni1 N4 C7 180.0(3)
N5 Ni1 N4 C7 1.5(3)
N1 Ni1 N4 C7 177.8(2)
Br2 Ni1 N4 C7 91.0(2)
Br1 Ni1 N4 C7 -91.1(2)
N2 Ni1 N5 C21 3(3)
N4 Ni1 N5 C21 144.6(12)
N1 Ni1 N5 C21 -33.8(12)
Br2 Ni1 N5 C21 55.6(12)
Br1 Ni1 N5 C21 -123.7(12)
C14 N1 C1 C2 -179.5(2)
Ni1 N1 C1 C2 -1.7(3)
C3 N2 C2 C50 -1.2(4)
Ni1 N2 C2 C50 173.5(2)
C3 N2 C2 C1 -179.5(2)
Ni1 N2 C2 C1 -4.8(3)
C5 C50 C2 N2 0.3(5)
C5 C50 C2 C1 178.4(3)
N1 C1 C2 N2 4.2(4)
N1 C1 C2 C50 -174.0(3)
C2 N2 C3 C4 0.4(4)
Ni1 N2 C3 C4 -174.3(2)
C2 N2 C3 C6 177.1(3)
Ni1 N2 C3 C6 2.4(3)
N2 C3 C4 C5 1.3(4)
C6 C3 C4 C5 -174.8(3)
C3 C4 C5 C50 -2.2(4)
C2 C50 C5 C4 1.4(4)
C7 N4 C6 C3 -178.5(3)
Ni1 N4 C6 C3 1.9(3)
N2 C3 C6 N4 -2.8(4)
C4 C3 C6 N4 173.6(3)
C6 N4 C7 C8 -47.1(4)
Ni1 N4 C7 C8 132.5(3)
C6 N4 C7 C12 133.2(3)
Ni1 N4 C7 C12 -47.2(4)
C12 C7 C8 C9 -1.0(5)
N4 C7 C8 C9 179.3(3)
C7 C8 C9 C10 -1.1(5)
C8 C9 C10 C11 2.1(5)
C8 C9 C10 C13 -178.4(3)
C9 C10 C11 C12 -1.0(5)
C13 C10 C11 C12 179.5(3)
C10 C11 C12 C7 -1.0(5)
C8 C7 C12 C11 2.0(5)
N4 C7 C12 C11 -178.2(3)
C9 C10 C13 F1 -8.2(5)
C11 C10 C13 F1 171.3(3)
C9 C10 C13 F2 111.9(4)
C11 C10 C13 F2 -68.6(4)
C9 C10 C13 F3 -128.6(3)
C11 C10 C13 F3 50.9(4)
C1 N1 C14 C19 46.2(4)
Ni1 N1 C14 C19 -131.2(3)
C1 N1 C14 C15 -134.9(3)
Ni1 N1 C14 C15 47.8(4)
C19 C14 C15 C16 -0.1(5)
N1 C14 C15 C16 -179.1(3)
C14 C15 C16 C17 0.7(5)
C15 C16 C17 C18 -1.0(5)
C15 C16 C17 C20 177.5(3)
C16 C17 C18 C19 0.7(5)
C20 C17 C18 C19 -177.7(3)
C15 C14 C19 C18 -0.1(5)
N1 C14 C19 C18 178.8(3)
C17 C18 C19 C14 -0.2(5)
C16 C17 C20 F5 50.4(5)
C18 C17 C20 F5 -131.1(3)
C16 C17 C20 F4 173.7(3)
C18 C17 C20 F4 -7.8(5)
C16 C17 C20 F6 -69.3(4)
C18 C17 C20 F6 109.2(4)
Ni1 N5 C21 C22 27(7)
